data_9005565
loop_
_publ_author_name
'Chiari, G.'
'Giustetto, R.'
'Ricchiardi, G.'

_publ_section_title
;
 Crystal structure refinements of palygorskite and Maya Blue from molecular
 modeling and powder synchrotron diffraction
 Sample: MP
;
_journal_name_full 'European Journal of Mineralogy'
_journal_page_first 21
_journal_page_last 33
_journal_paper_doi 10.1127/0935-1221/2003/0015-0021
_journal_volume 15
_journal_year 2003
_chemical_formula_sum 'H9 Mg2 O15 Si4'
_chemical_name_mineral Palygorskite
_space_group_IT_number 12
_symmetry_space_group_name_Hall '-C 2y'
_symmetry_space_group_name_H-M 'C 1 2/m 1'
_cell_angle_alpha 90
_cell_angle_beta 107.01
_cell_angle_gamma 90
_cell_formula_units_Z 4
_cell_length_a 13.304
_cell_length_b 17.876
_cell_length_c 5.251
_cell_volume 1194.174
_database_code_amcsd 0006953
_exptl_crystal_density_diffrn 2.259
_cod_original_formula_sum 'Si4 Mg2 O15 H9'
_cod_database_code 9005565

loop_
_space_group_symop_operation_xyz
x,y,z
1/2+x,1/2+y,z
x,-y,z
1/2+x,1/2-y,z
-x,y,-z
1/2-x,1/2+y,-z
-x,-y,-z
1/2-x,1/2-y,-z

loop_
_atom_site_label
_atom_site_fract_x
_atom_site_fract_y
_atom_site_fract_z
_atom_site_type_symbol
_atom_site_attached_hydrogens
Si1 0.18500 0.08170 0.06900 Si 0
Si2 0.20900 0.16730 0.58700 Si 0
Mg2 0.00000 0.08600 0.50000 Mg 0
Mg3 0.00000 0.20700 0.00000 Mg 0
O-H 0.09200 0.00000 0.52000 O 1
O1 0.06900 0.09900 0.11700 O 0
O2 0.09200 0.17400 0.64000 O 0
Wat1 0.07800 0.31200 -0.04000 O 2
O3 0.22500 0.00000 0.00600 O 0
O4 0.25000 0.25000 0.50000 O 0
O5 0.23800 0.10600 0.38300 O 0
O6 0.24700 0.12600 0.88200 O 0
WatZ1 0.00000 0.34900 0.50000 O 2
WatZ2 0.00000 0.42100 0.00000 O 2

loop_
_cod_changelog_entry_id
_cod_changelog_entry_author
_cod_changelog_entry_date
_cod_changelog_entry_text
1
;cod-tools version 3.8.0
Id: cif_guess_AMCSD_atom_types 9581 2023-05-17 12:35:41Z saulius
;
2023-05-18T11:39:27+03:00
;Derived atom types and hydrogen counts
from atom names that follow the AMCSD naming convention
(Wat == water, O-H == hydroxyl).
;

loop_
_cod_related_entry_id
_cod_related_entry_database
_cod_related_entry_code
1 AMCSD 0006953
